data_7114703
loop_
_publ_author_name
'Lee, Junghyun'
'Lee, Chongchan'
'Kang, Sang Ook'
'Ko, Jaejung'
'Lee, Shim Sung'

_publ_section_title
;
 The first 1,3-digermyla-2-nickela-carboranylene and the Ni-catalyzed
 double germylation of unsaturated organic substrates
;
_journal_issue 18
_journal_name_full 'Chemical Communications'
_journal_page_first 1730
_journal_paper_doi 10.1039/b105026p
_journal_year 2001
_chemical_formula_sum 'C18 H51 B10 Ge2 Ni P2'
_chemical_formula_weight 641.52
_chemical_name_systematic
;
?
;
_space_group_IT_number 14
_symmetry_cell_setting monoclinic
_symmetry_space_group_name_Hall '-P 2yn'
_symmetry_space_group_name_H-M 'P 1 21/n 1'
_atom_sites_solution_hydrogens geom
_atom_sites_solution_primary direct
_atom_sites_solution_secondary difmap
_audit_creation_method SHELXL-97
_cell_angle_alpha 90.00
_cell_angle_beta 104.7760(10)
_cell_angle_gamma 90.00
_cell_formula_units_Z 4
_cell_length_a 11.28880(10)
_cell_length_b 14.2049(3)
_cell_length_c 20.6930(4)
_cell_measurement_temperature 223(2)
_cell_volume 3208.52(10)
_computing_cell_refinement 'Bruker SMART'
_computing_data_collection 'Bruker SMART'
_computing_data_reduction 'Bruker SHELXTL'
_computing_molecular_graphics 'Bruker SHELXTL'
_computing_publication_material 'Bruker SHELXTL'
_computing_structure_refinement 'SHELXL-97 (Sheldrick, 1997)'
_computing_structure_solution 'SHELXS-97 (Sheldrick, 1990)'
_diffrn_ambient_temperature 223(2)
_diffrn_measured_fraction_theta_full 0.989
_diffrn_measured_fraction_theta_max 0.989
_diffrn_measurement_device_type 'CCD area detector'
_diffrn_measurement_method 'phi and omega scans'
_diffrn_radiation_monochromator graphite
_diffrn_radiation_source 'fine-focus sealed tube'
_diffrn_radiation_type MoK\a
_diffrn_radiation_wavelength 0.71073
_diffrn_reflns_av_R_equivalents 0.0315
_diffrn_reflns_av_sigmaI/netI 0.0332
_diffrn_reflns_limit_h_max 8
_diffrn_reflns_limit_h_min -12
_diffrn_reflns_limit_k_max 16
_diffrn_reflns_limit_k_min -12
_diffrn_reflns_limit_l_max 22
_diffrn_reflns_limit_l_min -23
_diffrn_reflns_number 12844
_diffrn_reflns_theta_full 24.10
_diffrn_reflns_theta_max 24.10
_diffrn_reflns_theta_min 1.88
_exptl_absorpt_coefficient_mu 2.550
_exptl_absorpt_correction_T_max 0.5150
_exptl_absorpt_correction_T_min 0.5150
_exptl_absorpt_correction_type none
_exptl_crystal_colour 'Dark Red'
_exptl_crystal_density_diffrn 1.328
_exptl_crystal_density_method 'not measured'
_exptl_crystal_description rectagular
_exptl_crystal_F_000 1324
_exptl_crystal_size_max 0.30
_exptl_crystal_size_mid 0.30
_exptl_crystal_size_min 0.30
_refine_diff_density_max 0.611
_refine_diff_density_min -0.609
_refine_diff_density_rms 0.085
_refine_ls_extinction_method none
_refine_ls_goodness_of_fit_ref 1.059
_refine_ls_hydrogen_treatment mixed
_refine_ls_matrix_type full
_refine_ls_number_parameters 338
_refine_ls_number_reflns 5038
_refine_ls_number_restraints 0
_refine_ls_restrained_S_all 1.059
_refine_ls_R_factor_all 0.0421
_refine_ls_R_factor_gt 0.0339
_refine_ls_shift/su_max 0.001
_refine_ls_shift/su_mean 0.000
_refine_ls_structure_factor_coef Fsqd
_refine_ls_weighting_details 'calc w=1/[\s^2^(Fo^2^)+(0.0422P)^2^+3.7416P] where P=(Fo^2^+2Fc^2^)/3'
_refine_ls_weighting_scheme calc
_refine_ls_wR_factor_gt 0.0809
_refine_ls_wR_factor_ref 0.0864
_reflns_number_gt 4389
_reflns_number_total 5038
_reflns_threshold_expression >2sigma(I)
_cod_data_source_file b105026p.txt
_cod_data_source_block xc688
_cod_depositor_comments
;
The following automatic conversions were performed:

'_symmetry_cell_setting' value 'Monoclinic' changed to 'monoclinic'
according to
/usr/data/users/saulius/automatic-downloads/retrospective/RSC/lib/dictionaries/cif_core.dic
dictionary named 'cif_core.dic' version 2.4.2 from 2011-04-26.

Automatic conversion script
Id: cif_fix_values 2281 2013-09-26 08:29:07Z andrius 
;
_cod_original_sg_symbol_H-M P2(1)/n
_cod_database_code 7114703

loop_
_symmetry_equiv_pos_as_xyz
'x, y, z'
'-x+1/2, y+1/2, -z+1/2'
'-x, -y, -z'
'x-1/2, -y-1/2, z-1/2'

loop_
_atom_site_label
_atom_site_type_symbol
_atom_site_fract_x
_atom_site_fract_y
_atom_site_fract_z
_atom_site_U_iso_or_equiv
_atom_site_adp_type
_atom_site_occupancy
_atom_site_symmetry_multiplicity
_atom_site_calc_flag
_atom_site_refinement_flags
Ge1 Ge 0.15528(3) 0.13912(2) 0.141825(16) 0.02389(11) Uani 1 1 d .
Ge2 Ge 0.02290(3) 0.32705(2) 0.087758(17) 0.02510(11) Uani 1 1 d .
Ni Ni 0.02477(4) 0.23733(3) 0.182070(19) 0.02138(12) Uani 1 1 d .
P1 P 0.10549(8) 0.21647(7) 0.29044(4) 0.0287(2) Uani 1 1 d .
P2 P -0.16932(8) 0.27275(7) 0.17670(4) 0.0272(2) Uani 1 1 d .
B1 B 0.1030(4) 0.1899(3) -0.0114(2) 0.0295(9) Uani 1 1 d .
B2 B 0.3593(4) 0.1859(4) 0.0542(2) 0.0390(11) Uani 1 1 d .
B3 B 0.2395(4) 0.1236(4) -0.0011(2) 0.0391(11) Uani 1 1 d .
B4 B 0.3439(5) 0.1915(4) -0.0332(2) 0.0470(13) Uani 1 1 d .
B5 B 0.1849(5) 0.1930(4) -0.0743(2) 0.0425(12) Uani 1 1 d .
B6 B 0.1227(4) 0.2984(3) -0.0505(2) 0.0360(10) Uani 1 1 d .
B7 B 0.2424(5) 0.3611(3) 0.0054(2) 0.0385(11) Uani 1 1 d .
B8 B 0.2953(4) 0.2905(3) 0.0784(2) 0.0329(10) Uani 1 1 d .
B9 B 0.3793(5) 0.2945(4) 0.0167(3) 0.0465(12) Uani 1 1 d .
B10 B 0.2718(5) 0.2991(4) -0.0631(2) 0.0471(13) Uani 1 1 d .
C1 C 0.2121(3) 0.1887(2) 0.06288(16) 0.0253(8) Uani 1 1 d .
C2 C 0.1448(3) 0.2898(2) 0.03480(16) 0.0250(7) Uani 1 1 d .
C3 C 0.3092(3) 0.0768(3) 0.19071(18) 0.0374(9) Uani 1 1 d .
H3A H 0.3420 0.0403 0.1596 0.056 Uiso 1 1 calc R
H3B H 0.2925 0.0354 0.2246 0.056 Uiso 1 1 calc R
H3C H 0.3684 0.1241 0.2118 0.056 Uiso 1 1 calc R
C4 C 0.0519(4) 0.0298(3) 0.1040(2) 0.0421(10) Uani 1 1 d .
H4A H 0.1001 -0.0149 0.0860 0.063 Uiso 1 1 calc R
H4B H -0.0170 0.0509 0.0686 0.063 Uiso 1 1 calc R
H4C H 0.0219 -0.0003 0.1388 0.063 Uiso 1 1 calc R
C5 C 0.0858(5) 0.4486(3) 0.1289(2) 0.0498(11) Uani 1 1 d .
H5A H 0.0896 0.4934 0.0942 0.075 Uiso 1 1 calc R
H5B H 0.1671 0.4397 0.1581 0.075 Uiso 1 1 calc R
H5C H 0.0315 0.4723 0.1547 0.075 Uiso 1 1 calc R
C6 C -0.1180(4) 0.3574(3) 0.01248(18) 0.0443(11) Uani 1 1 d .
H6A H -0.0909 0.3962 -0.0196 0.066 Uiso 1 1 calc R
H6B H -0.1789 0.3913 0.0289 0.066 Uiso 1 1 calc R
H6C H -0.1535 0.2996 -0.0090 0.066 Uiso 1 1 calc R
C7 C 0.2727(3) 0.2109(3) 0.31868(18) 0.0383(9) Uani 1 1 d .
H7A H 0.2972 0.2116 0.3676 0.046 Uiso 1 1 calc R
H7B H 0.3007 0.1513 0.3038 0.046 Uiso 1 1 calc R
C8 C 0.3354(4) 0.2920(3) 0.2925(2) 0.0504(11) Uani 1 1 d .
H8A H 0.4236 0.2855 0.3088 0.076 Uiso 1 1 calc R
H8B H 0.3098 0.3512 0.3080 0.076 Uiso 1 1 calc R
H8C H 0.3129 0.2910 0.2441 0.076 Uiso 1 1 calc R
C9 C 0.0577(4) 0.1211(3) 0.3377(2) 0.0482(11) Uani 1 1 d .
H9A H 0.1176 0.1154 0.3812 0.058 Uiso 1 1 calc R
H9B H -0.0214 0.1376 0.3461 0.058 Uiso 1 1 calc R
C10 C 0.0458(5) 0.0261(3) 0.3023(3) 0.0666(14) Uani 1 1 d .
H10A H 0.0196 -0.0210 0.3296 0.100 Uiso 1 1 calc R
H10B H 0.1244 0.0081 0.2952 0.100 Uiso 1 1 calc R
H10C H -0.0142 0.0308 0.2596 0.100 Uiso 1 1 calc R
C11 C 0.0754(4) 0.3237(3) 0.33548(19) 0.0384(9) Uani 1 1 d .
H11A H 0.0180 0.3690 0.3141 0.046 Uiso 1 1 calc R
C12 C 0.1470(4) 0.3357(4) 0.4080(2) 0.0543(12) Uani 1 1 d .
H12A H 0.1233 0.3942 0.4254 0.081 Uiso 1 1 calc R
H12B H 0.2340 0.3370 0.4107 0.081 Uiso 1 1 calc R
H12C H 0.1293 0.2834 0.4343 0.081 Uiso 1 1 calc R
C13 C -0.2676(3) 0.2072(3) 0.10642(18) 0.0400(10) Uani 1 1 d .
H13A H -0.3517 0.2309 0.0986 0.048 Uiso 1 1 calc R
H13B H -0.2399 0.2200 0.0661 0.048 Uiso 1 1 calc R
C14 C -0.2688(4) 0.1014(3) 0.1169(2) 0.0596(13) Uani 1 1 d .
H14A H -0.3228 0.0721 0.0780 0.089 Uiso 1 1 calc R
H14B H -0.2977 0.0878 0.1561 0.089 Uiso 1 1 calc R
H14C H -0.1865 0.0768 0.1231 0.089 Uiso 1 1 calc R
C15 C -0.2289(4) 0.3938(3) 0.1622(2) 0.0443(10) Uani 1 1 d .
H15A H -0.2063 0.4194 0.1230 0.053 Uiso 1 1 calc R
H15B H -0.3185 0.3917 0.1518 0.053 Uiso 1 1 calc R
C16 C -0.1824(5) 0.4603(3) 0.2208(2) 0.0678(15) Uani 1 1 d .
H16A H -0.2177 0.5222 0.2095 0.102 Uiso 1 1 calc R
H16B H -0.0938 0.4645 0.2307 0.102 Uiso 1 1 calc R
H16C H -0.2060 0.4365 0.2597 0.102 Uiso 1 1 calc R
C17 C -0.2321(3) 0.2338(3) 0.24663(18) 0.0360(9) Uani 1 1 d .
H17A H -0.2089 0.1693 0.2563 0.043 Uiso 1 1 calc R
H17B H -0.1935 0.2701 0.2854 0.043 Uiso 1 1 calc R
C18 C -0.3709(4) 0.2412(4) 0.2363(2) 0.0530(12) Uani 1 1 d .
H18A H -0.3930 0.2187 0.2759 0.079 Uiso 1 1 calc R
H18B H -0.4118 0.2033 0.1981 0.079 Uiso 1 1 calc R
H18C H -0.3960 0.3064 0.2283 0.079 Uiso 1 1 calc R
H1D H 0.019(3) 0.160(2) -0.0144(17) 0.028(9) Uiso 1 1 d .
H2D H 0.431(4) 0.150(3) 0.092(2) 0.052(12) Uiso 1 1 d .
H3D H 0.230(4) 0.050(3) 0.001(2) 0.058(13) Uiso 1 1 d .
H4D H 0.409(4) 0.159(3) -0.055(2) 0.051(12) Uiso 1 1 d .
H5D H 0.145(4) 0.156(3) -0.122(2) 0.052(12) Uiso 1 1 d .
H7D H 0.239(4) 0.436(3) 0.011(2) 0.056(13) Uiso 1 1 d .
H6D H 0.045(3) 0.335(2) -0.0799(17) 0.030(9) Uiso 1 1 d .
H8D H 0.317(3) 0.320(2) 0.1257(18) 0.028(9) Uiso 1 1 d .
H9D H 0.467(4) 0.330(3) 0.030(2) 0.050(12) Uiso 1 1 d .
H10D H 0.288(4) 0.333(3) -0.105(2) 0.046(11) Uiso 1 1 d .

loop_
_atom_site_aniso_label
_atom_site_aniso_U_11
_atom_site_aniso_U_22
_atom_site_aniso_U_33
_atom_site_aniso_U_23
_atom_site_aniso_U_13
_atom_site_aniso_U_12
Ge1 0.0265(2) 0.0226(2) 0.0223(2) 0.00091(14) 0.00552(15) 0.00297(15)
Ge2 0.0312(2) 0.0238(2) 0.02026(19) 0.00263(14) 0.00657(16) 0.00447(16)
Ni 0.0225(2) 0.0235(2) 0.0174(2) 0.00095(17) 0.00373(17) 0.00170(18)
P1 0.0268(5) 0.0370(5) 0.0207(4) 0.0039(4) 0.0030(4) -0.0014(4)
P2 0.0240(5) 0.0334(5) 0.0239(5) -0.0009(4) 0.0056(4) 0.0049(4)
B1 0.029(2) 0.035(2) 0.022(2) -0.0028(17) 0.0032(18) 0.0000(19)
B2 0.029(2) 0.055(3) 0.034(2) 0.005(2) 0.009(2) 0.002(2)
B3 0.037(3) 0.049(3) 0.034(2) -0.006(2) 0.014(2) 0.009(2)
B4 0.043(3) 0.066(3) 0.039(3) 0.003(2) 0.024(2) 0.012(3)
B5 0.044(3) 0.058(3) 0.029(2) 0.000(2) 0.016(2) 0.008(2)
B6 0.042(3) 0.045(3) 0.023(2) 0.0045(19) 0.012(2) 0.004(2)
B7 0.043(3) 0.041(3) 0.033(2) 0.007(2) 0.012(2) -0.004(2)
B8 0.032(2) 0.035(2) 0.030(2) 0.0035(19) 0.0055(19) -0.0067(19)
B9 0.032(3) 0.064(3) 0.046(3) 0.008(3) 0.015(2) -0.005(2)
B10 0.047(3) 0.065(3) 0.036(3) 0.011(2) 0.023(2) 0.005(3)
C1 0.0266(19) 0.0271(19) 0.0224(17) 0.0003(14) 0.0069(15) 0.0040(15)
C2 0.0264(18) 0.0265(18) 0.0224(17) 0.0034(14) 0.0071(14) 0.0024(15)
C3 0.038(2) 0.040(2) 0.033(2) 0.0088(17) 0.0058(17) 0.0158(18)
C4 0.049(2) 0.029(2) 0.050(2) -0.0096(18) 0.016(2) -0.0087(19)
C5 0.081(3) 0.027(2) 0.047(2) -0.0083(18) 0.027(2) -0.008(2)
C6 0.047(3) 0.060(3) 0.0248(19) 0.0104(19) 0.0079(18) 0.024(2)
C7 0.028(2) 0.058(3) 0.0246(19) -0.0008(18) -0.0005(16) 0.0048(19)
C8 0.029(2) 0.077(3) 0.046(2) -0.015(2) 0.0111(19) -0.011(2)
C9 0.050(3) 0.053(3) 0.039(2) 0.016(2) 0.008(2) -0.004(2)
C10 0.078(4) 0.042(3) 0.083(4) 0.016(3) 0.026(3) 0.002(3)
C11 0.035(2) 0.046(2) 0.031(2) -0.0044(17) 0.0041(17) 0.0069(19)
C12 0.044(3) 0.082(3) 0.036(2) -0.020(2) 0.007(2) -0.006(2)
C13 0.031(2) 0.061(3) 0.0268(19) -0.0089(19) 0.0060(16) -0.004(2)
C14 0.054(3) 0.057(3) 0.067(3) -0.027(3) 0.013(2) -0.008(2)
C15 0.050(3) 0.037(2) 0.047(2) 0.0033(19) 0.015(2) 0.017(2)
C16 0.091(4) 0.040(3) 0.071(3) -0.012(2) 0.018(3) 0.018(3)
C17 0.033(2) 0.050(2) 0.0265(19) -0.0010(17) 0.0099(16) -0.0024(18)
C18 0.032(2) 0.087(4) 0.043(2) -0.012(2) 0.0150(19) -0.005(2)

loop_
_atom_type_symbol
_atom_type_description
_atom_type_scat_dispersion_real
_atom_type_scat_dispersion_imag
_atom_type_scat_source
C C 0.0033 0.0016 'International Tables Vol C Tables 4.2.6.8 and 6.1.1.4'
H H 0.0000 0.0000 'International Tables Vol C Tables 4.2.6.8 and 6.1.1.4'
B B 0.0013 0.0007 'International Tables Vol C Tables 4.2.6.8 and 6.1.1.4'
P P 0.1023 0.0942 'International Tables Vol C Tables 4.2.6.8 and 6.1.1.4'
Ni Ni 0.3393 1.1124 'International Tables Vol C Tables 4.2.6.8 and 6.1.1.4'
Ge Ge 0.1547 1.8001 'International Tables Vol C Tables 4.2.6.8 and 6.1.1.4'

loop_
_geom_angle_atom_site_label_1
_geom_angle_atom_site_label_2
_geom_angle_atom_site_label_3
_geom_angle
C4 Ge1 C3 101.70(17)
C4 Ge1 C1 103.28(15)
C3 Ge1 C1 98.63(15)
C4 Ge1 Ni 104.37(12)
C3 Ge1 Ni 129.53(11)
C1 Ge1 Ni 116.01(10)
C6 Ge2 C5 106.19(19)
C6 Ge2 C2 98.71(15)
C5 Ge2 C2 103.97(16)
C6 Ge2 Ni 128.04(13)
C5 Ge2 Ni 101.05(12)
C2 Ge2 Ni 116.52(9)
P1 Ni P2 103.10(4)
P1 Ni Ge2 146.73(3)
P2 Ni Ge2 92.08(3)
P1 Ni Ge1 98.47(3)
P2 Ni Ge1 145.29(3)
Ge2 Ni Ge1 84.231(18)
C7 P1 C9 102.58(19)
C7 P1 C11 100.38(18)
C9 P1 C11 102.8(2)
C7 P1 Ni 116.98(12)
C9 P1 Ni 122.62(14)
C11 P1 Ni 108.48(13)
C13 P2 C15 102.81(19)
C13 P2 C17 101.09(18)
C15 P2 C17 102.12(19)
C13 P2 Ni 108.23(13)
C15 P2 Ni 122.22(15)
C17 P2 Ni 117.54(13)
C1 B1 C2 58.1(2)
C1 B1 B3 58.7(2)
C2 B1 B3 105.4(3)
C1 B1 B5 105.6(3)
C2 B1 B5 105.5(3)
B3 B1 B5 60.2(3)
C1 B1 B6 105.8(3)
C2 B1 B6 59.1(2)
B3 B1 B6 108.0(3)
B5 B1 B6 59.8(3)
C1 B2 B9 105.1(3)
C1 B2 B3 58.6(2)
B9 B2 B3 108.4(3)
C1 B2 B4 105.1(3)
B9 B2 B4 60.2(3)
B3 B2 B4 60.2(3)
C1 B2 B8 58.5(2)
B9 B2 B8 60.1(3)
B3 B2 B8 107.5(3)
B4 B2 B8 107.9(3)
C1 B3 B2 59.2(2)
C1 B3 B1 58.7(2)
B2 B3 B1 108.1(3)
C1 B3 B4 105.3(3)
B2 B3 B4 60.0(3)
B1 B3 B4 107.8(3)
C1 B3 B5 105.5(3)
B2 B3 B5 108.3(4)
B1 B3 B5 60.1(2)
B4 B3 B5 60.0(3)
B10 B4 B2 108.2(3)
B10 B4 B9 60.4(3)
B2 B4 B9 59.7(3)
B10 B4 B3 108.0(3)
B2 B4 B3 59.7(3)
B9 B4 B3 107.5(3)
B10 B4 B5 60.3(3)
B2 B4 B5 108.2(3)
B9 B4 B5 108.5(4)
B3 B4 B5 60.1(3)
B6 B5 B1 60.2(2)
B6 B5 B4 107.4(4)
B1 B5 B4 107.5(3)
B6 B5 B3 107.9(3)
B1 B5 B3 59.7(2)
B4 B5 B3 59.9(3)
B6 B5 B10 59.6(3)
B1 B5 B10 107.3(3)
B4 B5 B10 59.5(3)
B3 B5 B10 107.3(3)
C2 B6 B10 104.9(3)
C2 B6 B5 105.1(3)
B10 B6 B5 60.3(3)
C2 B6 B7 58.8(2)
B10 B6 B7 60.0(3)
B5 B6 B7 108.3(3)
C2 B6 B1 58.3(2)
B10 B6 B1 107.8(3)
B5 B6 B1 60.0(3)
B7 B6 B1 107.5(3)
C2 B7 B10 105.0(3)
C2 B7 B9 104.8(3)
B10 B7 B9 60.3(3)
C2 B7 B6 59.0(2)
B10 B7 B6 59.7(3)
B9 B7 B6 108.1(4)
C2 B7 B8 58.4(2)
B10 B7 B8 107.9(3)
B9 B7 B8 59.8(3)
B6 B7 B8 107.7(3)
C2 B8 C1 58.1(2)
C2 B8 B9 105.2(3)
C1 B8 B9 105.1(3)
C2 B8 B2 105.5(3)
C1 B8 B2 58.9(2)
B9 B8 B2 59.6(3)
C2 B8 B7 58.9(2)
C1 B8 B7 105.5(3)
B9 B8 B7 59.9(3)
B2 B8 B7 107.7(3)
B2 B9 B8 60.3(3)
B2 B9 B4 60.1(3)
B8 B9 B4 108.0(3)
B2 B9 B7 108.5(3)
B8 B9 B7 60.3(3)
B4 B9 B7 107.6(3)
B2 B9 B10 107.8(4)
B8 B9 B10 107.7(3)
B4 B9 B10 59.5(3)
B7 B9 B10 59.7(3)
B4 B10 B6 108.4(4)
B4 B10 B7 108.3(3)
B6 B10 B7 60.3(3)
B4 B10 B5 60.2(3)
B6 B10 B5 60.1(3)
B7 B10 B5 108.4(3)
B4 B10 B9 60.0(3)
B6 B10 B9 108.2(3)
B7 B10 B9 60.0(3)
B5 B10 B9 108.2(4)
C2 C1 B3 110.8(3)
C2 C1 B1 61.0(2)
B3 C1 B1 62.6(2)
C2 C1 B8 60.9(2)
B3 C1 B8 113.8(3)
B1 C1 B8 113.4(3)
C2 C1 B2 110.7(3)
B3 C1 B2 62.2(3)
B1 C1 B2 113.7(3)
B8 C1 B2 62.6(3)
C2 C1 Ge1 111.8(2)
B3 C1 Ge1 126.4(3)
B1 C1 Ge1 115.1(2)
B8 C1 Ge1 114.5(2)
B2 C1 Ge1 126.2(2)
C1 C2 B8 61.0(2)
C1 C2 B1 60.9(2)
B8 C2 B1 113.3(3)
C1 C2 B7 110.9(3)
B8 C2 B7 62.7(2)
B1 C2 B7 113.7(3)
C1 C2 B6 110.7(3)
B8 C2 B6 113.9(3)
B1 C2 B6 62.6(2)
B7 C2 B6 62.2(2)
C1 C2 Ge2 110.4(2)
B8 C2 Ge2 115.6(2)
B1 C2 Ge2 112.9(2)
B7 C2 Ge2 128.3(3)
B6 C2 Ge2 126.3(2)
C8 C7 P1 112.9(3)
C10 C9 P1 113.6(3)
C12 C11 P1 117.8(3)
C14 C13 P2 114.4(3)
C16 C15 P2 114.3(3)
C18 C17 P2 116.9(3)

loop_
_geom_bond_atom_site_label_1
_geom_bond_atom_site_label_2
_geom_bond_distance
Ge1 C4 1.981(4)
Ge1 C3 1.983(3)
Ge1 C1 2.028(3)
Ge1 Ni 2.3316(5)
Ge2 C6 1.969(4)
Ge2 C5 1.975(4)
Ge2 C2 2.035(3)
Ge2 Ni 2.3264(5)
Ni P1 2.2146(10)
Ni P2 2.2230(10)
P1 C7 1.830(4)
P1 C9 1.831(4)
P1 C11 1.861(4)
P2 C13 1.841(4)
P2 C15 1.843(4)
P2 C17 1.851(4)
B1 C1 1.707(5)
B1 C2 1.709(5)
B1 B3 1.773(6)
B1 B5 1.779(6)
B1 B6 1.782(6)
B2 C1 1.717(5)
B2 B9 1.767(7)
B2 B3 1.769(7)
B2 B4 1.774(6)
B2 B8 1.780(7)
B3 C1 1.707(5)
B3 B4 1.778(7)
B3 B5 1.780(7)
B4 B10 1.767(7)
B4 B9 1.776(8)
B4 B5 1.780(7)
B5 B6 1.776(7)
B5 B10 1.781(8)
B6 C2 1.723(5)
B6 B10 1.767(7)
B6 B7 1.777(7)
B7 C2 1.718(6)
B7 B10 1.771(7)
B7 B9 1.777(7)
B7 B8 1.783(6)
B8 C2 1.708(5)
B8 C1 1.709(5)
B8 B9 1.775(6)
B9 B10 1.783(7)
C1 C2 1.659(5)
C7 C8 1.522(6)
C9 C10 1.525(6)
C11 C12 1.522(5)
C13 C14 1.519(6)
C15 C16 1.521(6)
C17 C18 1.530(5)
